data_7233743
loop_
_publ_author_name
'Virendra Kumar Rai'
'Masayoshi Nishiura'
'Masanori Takimoto'
'Zhaomin Hou'

_publ_section_title
;
 Substituent effect on the electroluminescence efficiency of
 amidinate-ligated bis(pyridylphenyl) iridium(III) complexes
;
_journal_name_full 'Journal of Materials Chemistry C'
_journal_page_first 5317
_journal_page_last 5326
_journal_paper_doi 10.1039/C3TC32553A
_journal_volume 2
_journal_year 2014
_chemical_formula_moiety 'C36 H38 Ir N5'
_chemical_formula_sum 'C36 H38 Ir N5'
_chemical_formula_weight 732.91
_chemical_name_common '[(ppy)2Ir(Me2NpropylN)(EtN)CPh]'
_space_group_IT_number 9
_space_group_name_Hall 'C -2yc'
_space_group_name_H-M_alt 'C 1 c 1'
_symmetry_cell_setting monoclinic
_symmetry_space_group_name_H-M 'C 1 c 1'
_atom_sites_solution_hydrogens geom
_atom_sites_solution_primary direct
_atom_sites_solution_secondary difmap
_cell_angle_alpha 90.00
_cell_angle_beta 101.611(8)
_cell_angle_gamma 90.00
_cell_formula_units_Z 4
_cell_length_a 16.198(9)
_cell_length_b 18.410(10)
_cell_length_c 10.788(6)
_cell_measurement_reflns_used 468
_cell_measurement_temperature 173(2)
_cell_measurement_theta_max 25
_cell_measurement_theta_min 2
_cell_volume 3151(3)
_computing_cell_refinement 'Bruker SMART'
_computing_data_collection 'Bruker SMART'
_computing_data_reduction 'Bruker SHELXTL'
_computing_molecular_graphics 'Bruker SHELXTL'
_computing_publication_material 'Bruker SHELXTL'
_computing_structure_refinement 'SHELXL-97 (Sheldrick, 1997)'
_computing_structure_solution 'SHELXS-97 (Sheldrick, 1990)'
_diffrn_ambient_temperature 173(2)
_diffrn_measured_fraction_theta_full 0.995
_diffrn_measured_fraction_theta_max 0.995
_diffrn_measurement_device_type 'CCD area detector'
_diffrn_measurement_method 'phi and omega scans'
_diffrn_radiation_monochromator graphite
_diffrn_radiation_source 'fine-focus sealed tube'
_diffrn_radiation_type MoK\a
_diffrn_radiation_wavelength 0.71073
_diffrn_reflns_av_R_equivalents 0.0439
_diffrn_reflns_av_sigmaI/netI 0.1154
_diffrn_reflns_limit_h_max 19
_diffrn_reflns_limit_h_min -18
_diffrn_reflns_limit_k_max 13
_diffrn_reflns_limit_k_min -21
_diffrn_reflns_limit_l_max 12
_diffrn_reflns_limit_l_min -12
_diffrn_reflns_number 8105
_diffrn_reflns_theta_full 25.08
_diffrn_reflns_theta_max 25.08
_diffrn_reflns_theta_min 1.69
_exptl_absorpt_coefficient_mu 4.270
_exptl_absorpt_correction_T_max 0.6748
_exptl_absorpt_correction_T_min 0.4822
_exptl_absorpt_correction_type multi-scan
_exptl_absorpt_process_details SADABS
_exptl_crystal_density_diffrn 1.545
_exptl_crystal_density_method 'not measured'
_exptl_crystal_F_000 1464
_exptl_crystal_size_max 0.20
_exptl_crystal_size_mid 0.10
_exptl_crystal_size_min 0.10
_refine_diff_density_max 2.287
_refine_diff_density_min -0.965
_refine_diff_density_rms 0.111
_refine_ls_abs_structure_details 'Flack H D (1983), Acta Cryst. A39, 876-881'
_refine_ls_abs_structure_Flack 0.031(9)
_refine_ls_extinction_method none
_refine_ls_goodness_of_fit_ref 0.814
_refine_ls_hydrogen_treatment noref
_refine_ls_matrix_type full
_refine_ls_number_parameters 379
_refine_ls_number_reflns 4738
_refine_ls_number_restraints 2
_refine_ls_restrained_S_all 0.814
_refine_ls_R_factor_all 0.0573
_refine_ls_R_factor_gt 0.0425
_refine_ls_shift/su_max 0.001
_refine_ls_shift/su_mean 0.000
_refine_ls_structure_factor_coef Fsqd
_refine_ls_weighting_details 'calc w=1/[\s^2^(Fo^2^)+(0.0000P)^2^+0.0000P] where P=(Fo^2^+2Fc^2^)/3'
_refine_ls_weighting_scheme calc
_refine_ls_wR_factor_gt 0.0580
_refine_ls_wR_factor_ref 0.0603
_reflns_number_gt 3611
_reflns_number_total 4738
_reflns_threshold_expression >2sigma(I)
_cod_data_source_file 1000003.cif
_cod_data_source_block PCOD1000003
_cod_original_sg_symbol_H-M Cc
_cod_database_code 7233743

loop_
_symmetry_equiv_pos_as_xyz
'x, y, z'
'x, -y, z+1/2'
'x+1/2, y+1/2, z'
'x+1/2, -y+1/2, z+1/2'

loop_
_atom_site_label
_atom_site_type_symbol
_atom_site_fract_x
_atom_site_fract_y
_atom_site_fract_z
_atom_site_U_iso_or_equiv
_atom_site_adp_type
_atom_site_occupancy
_atom_site_symmetry_multiplicity
_atom_site_calc_flag
_atom_site_refinement_flags
_atom_site_disorder_assembly
_atom_site_disorder_group
Ir1 Ir 0.22069(5) 0.695635(18) 0.36727(5) 0.03673(10) Uani 1 1 d . . .
N1 N 0.2764(5) 0.7334(5) 0.5397(8) 0.041(2) Uani 1 1 d . . .
N2 N 0.1659(5) 0.6469(5) 0.2064(8) 0.044(2) Uani 1 1 d . . .
N3 N 0.3026(5) 0.7518(5) 0.2675(8) 0.047(2) Uani 1 1 d . . .
N4 N 0.1900(4) 0.8047(5) 0.3024(6) 0.0397(19) Uani 1 1 d . . .
N5 N 0.5682(7) 0.6232(6) 0.2753(12) 0.092(4) Uani 1 1 d . . .
C1 C 0.1398(7) 0.6647(5) 0.4654(10) 0.046(3) Uani 1 1 d . . .
C2 C 0.2687(6) 0.5979(6) 0.3974(9) 0.042(3) Uani 1 1 d . . .
C3 C 0.1553(6) 0.6835(5) 0.5963(10) 0.043(3) Uani 1 1 d . . .
C4 C 0.1021(7) 0.6645(6) 0.6752(10) 0.053(3) Uani 1 1 d . . .
H4 H 0.1163 0.6788 0.7615 0.063 Uiso 1 1 d R . .
C5 C 0.0327(7) 0.6277(6) 0.6365(10) 0.051(3) Uani 1 1 d . . .
H5 H -0.0016 0.6143 0.6947 0.061 Uiso 1 1 d R . .
C6 C 0.0091(6) 0.6081(6) 0.5090(11) 0.049(3) Uani 1 1 d . . .
H6 H -0.0422 0.5828 0.4796 0.059 Uiso 1 1 d R . .
C7 C 0.0602(6) 0.6255(5) 0.4273(10) 0.047(3) Uani 1 1 d . . .
H7 H 0.0432 0.6114 0.3412 0.057 Uiso 1 1 d R . .
C8 C 0.2354(6) 0.7209(5) 0.6351(10) 0.044(3) Uani 1 1 d . . .
C9 C 0.2728(7) 0.7436(6) 0.7578(11) 0.061(3) Uani 1 1 d . . .
H9 H 0.2451 0.7343 0.8258 0.073 Uiso 1 1 d R . .
C10 C 0.3473(7) 0.7784(6) 0.7806(11) 0.064(4) Uani 1 1 d . . .
H10 H 0.3719 0.7937 0.8639 0.077 Uiso 1 1 d R . .
C11 C 0.3867(6) 0.7911(6) 0.6843(11) 0.057(3) Uani 1 1 d . . .
H11 H 0.4396 0.8153 0.6983 0.068 Uiso 1 1 d R . .
C12 C 0.3488(6) 0.7685(5) 0.5654(10) 0.043(3) Uani 1 1 d . . .
H12 H 0.3764 0.7786 0.4975 0.052 Uiso 1 1 d R . .
C13 C 0.2409(6) 0.5474(5) 0.2973(9) 0.038(3) Uani 1 1 d . . .
C14 C 0.2706(6) 0.4748(6) 0.3039(10) 0.053(3) Uani 1 1 d . . .
H14 H 0.2518 0.4422 0.2358 0.064 Uiso 1 1 d R . .
C15 C 0.3267(7) 0.4519(6) 0.4092(12) 0.067(4) Uani 1 1 d . . .
H15 H 0.3467 0.4032 0.4150 0.080 Uiso 1 1 d R . .
C16 C 0.3542(7) 0.5007(7) 0.5077(11) 0.063(3) Uani 1 1 d . . .
H16 H 0.3934 0.4846 0.5801 0.076 Uiso 1 1 d R . .
C17 C 0.3266(6) 0.5708(6) 0.5034(10) 0.051(3) Uani 1 1 d . . .
H17 H 0.3466 0.6022 0.5730 0.061 Uiso 1 1 d R . .
C18 C 0.1841(6) 0.5775(6) 0.1909(10) 0.038(3) Uani 1 1 d . . .
C19 C 0.1467(6) 0.5392(6) 0.0815(10) 0.047(3) Uani 1 1 d . . .
H19 H 0.1604 0.4896 0.0718 0.057 Uiso 1 1 d R . .
C20 C 0.0898(7) 0.5744(6) -0.0121(9) 0.051(3) Uani 1 1 d . . .
H20 H 0.0627 0.5495 -0.0864 0.062 Uiso 1 1 d R . .
C21 C 0.0742(7) 0.6439(6) 0.0053(10) 0.057(3) Uani 1 1 d . . .
H21 H 0.0365 0.6692 -0.0592 0.068 Uiso 1 1 d R . .
C22 C 0.1102(6) 0.6800(6) 0.1117(9) 0.047(3) Uani 1 1 d . . .
H22 H 0.0963 0.7296 0.1207 0.057 Uiso 1 1 d R . .
C23 C 0.2596(7) 0.8117(7) 0.2542(9) 0.054(3) Uani 1 1 d . . .
C24 C 0.3643(7) 0.7357(7) 0.1949(12) 0.081(4) Uani 1 1 d . . .
H24A H 0.3862 0.7816 0.1660 0.097 Uiso 1 1 d R . .
H24B H 0.3380 0.7075 0.1191 0.097 Uiso 1 1 d R . .
C25 C 0.4340(8) 0.6941(8) 0.2690(14) 0.107(5) Uani 1 1 d . . .
H25A H 0.4105 0.6554 0.3154 0.128 Uiso 1 1 d R . .
H25B H 0.4679 0.7267 0.3325 0.128 Uiso 1 1 d R . .
C26 C 0.4923(8) 0.6592(7) 0.1901(12) 0.084(4) Uani 1 1 d . . .
H26A H 0.4605 0.6223 0.1328 0.101 Uiso 1 1 d R . .
H26B H 0.5122 0.6968 0.1374 0.101 Uiso 1 1 d R . .
C27 C 0.6229(9) 0.5978(9) 0.1919(14) 0.121(6) Uani 1 1 d . . .
H27A H 0.6710 0.5716 0.2417 0.181 Uiso 1 1 d R . .
H27B H 0.6433 0.6395 0.1502 0.181 Uiso 1 1 d R . .
H27C H 0.5911 0.5652 0.1277 0.181 Uiso 1 1 d R . .
C28 C 0.5376(8) 0.5617(7) 0.3421(13) 0.112(5) Uani 1 1 d . . .
H28A H 0.5072 0.5273 0.2800 0.168 Uiso 1 1 d R . .
H28B H 0.4996 0.5800 0.3951 0.168 Uiso 1 1 d R . .
H28C H 0.5856 0.5373 0.3955 0.168 Uiso 1 1 d R . .
C29 C 0.1396(7) 0.8652(6) 0.3336(11) 0.066(4) Uani 1 1 d . . .
H29A H 0.1480 0.9076 0.2811 0.079 Uiso 1 1 d R . .
H29B H 0.1601 0.8786 0.4233 0.079 Uiso 1 1 d R . .
C30 C 0.0496(8) 0.8494(7) 0.3138(14) 0.118(6) Uani 1 1 d . . .
H30A H 0.0272 0.8415 0.2235 0.177 Uiso 1 1 d R . .
H30B H 0.0203 0.8905 0.3435 0.177 Uiso 1 1 d R . .
H30C H 0.0408 0.8057 0.3612 0.177 Uiso 1 1 d R . .
C31 C 0.2836(7) 0.8821(6) 0.1977(11) 0.046(3) Uani 1 1 d . . .
C32 C 0.3386(7) 0.9297(6) 0.2671(10) 0.055(3) Uani 1 1 d . . .
H32 H 0.3635 0.9181 0.3522 0.066 Uiso 1 1 d R . .
C33 C 0.3586(8) 0.9939(6) 0.2168(12) 0.063(4) Uani 1 1 d . . .
H33 H 0.3967 1.0262 0.2680 0.076 Uiso 1 1 d R . .
C34 C 0.3265(8) 1.0119(6) 0.0997(13) 0.070(4) Uani 1 1 d . . .
H34 H 0.3433 1.0555 0.0648 0.084 Uiso 1 1 d R . .
C35 C 0.2701(9) 0.9684(7) 0.0304(12) 0.084(4) Uani 1 1 d . . .
H35 H 0.2444 0.9832 -0.0527 0.101 Uiso 1 1 d R . .
C36 C 0.2472(8) 0.9018(7) 0.0750(13) 0.083(4) Uani 1 1 d . . .
H36 H 0.2078 0.8709 0.0228 0.099 Uiso 1 1 d R . .

loop_
_atom_site_aniso_label
_atom_site_aniso_U_11
_atom_site_aniso_U_22
_atom_site_aniso_U_33
_atom_site_aniso_U_23
_atom_site_aniso_U_13
_atom_site_aniso_U_12
Ir1 0.04043(18) 0.02967(17) 0.03969(19) 0.0022(6) 0.00709(14) -0.0027(6)
N1 0.035(5) 0.036(6) 0.053(6) -0.001(5) 0.009(5) 0.000(5)
N2 0.043(6) 0.047(6) 0.048(6) 0.024(5) 0.021(5) 0.025(5)
N3 0.043(6) 0.032(6) 0.067(7) -0.003(5) 0.018(5) 0.011(5)
N4 0.044(5) 0.024(4) 0.052(5) 0.010(5) 0.012(4) 0.004(5)
N5 0.070(8) 0.083(9) 0.121(11) 0.011(8) 0.014(8) 0.013(7)
C1 0.054(7) 0.031(6) 0.038(7) 0.002(5) -0.029(6) 0.016(5)
C2 0.046(6) 0.049(7) 0.036(7) 0.011(6) 0.022(6) 0.010(6)
C3 0.052(7) 0.022(6) 0.053(7) 0.003(6) 0.010(6) 0.011(5)
C4 0.057(8) 0.049(8) 0.055(8) -0.011(6) 0.019(7) -0.001(6)
C5 0.052(8) 0.062(8) 0.042(8) 0.011(6) 0.016(6) 0.010(7)
C6 0.038(7) 0.048(8) 0.065(9) 0.014(7) 0.017(6) 0.015(6)
C7 0.052(7) 0.040(7) 0.049(7) 0.003(6) 0.010(6) 0.008(6)
C8 0.047(7) 0.031(6) 0.047(7) 0.001(6) -0.003(6) 0.009(5)
C9 0.064(8) 0.057(8) 0.058(9) -0.005(7) 0.006(7) 0.005(7)
C10 0.068(9) 0.053(9) 0.062(9) -0.012(7) -0.008(7) -0.007(7)
C11 0.038(6) 0.048(8) 0.080(9) -0.007(8) -0.001(7) -0.011(6)
C12 0.040(7) 0.034(6) 0.058(8) -0.002(6) 0.013(6) 0.006(5)
C13 0.045(6) 0.029(6) 0.041(7) -0.001(5) 0.008(6) -0.006(5)
C14 0.053(8) 0.044(7) 0.059(8) 0.003(6) 0.003(6) -0.003(6)
C15 0.060(8) 0.044(8) 0.100(11) 0.020(8) 0.023(8) 0.018(7)
C16 0.068(9) 0.059(9) 0.057(8) -0.002(7) -0.001(7) -0.002(8)
C17 0.057(8) 0.033(7) 0.057(8) -0.017(6) -0.003(7) 0.002(6)
C18 0.031(6) 0.042(7) 0.040(7) 0.008(6) 0.008(5) -0.004(6)
C19 0.055(7) 0.036(7) 0.048(7) -0.004(6) 0.004(6) 0.009(6)
C20 0.063(8) 0.053(8) 0.031(7) -0.017(6) -0.008(6) -0.005(7)
C21 0.069(8) 0.047(8) 0.050(8) 0.004(7) 0.000(6) 0.019(7)
C22 0.068(8) 0.034(7) 0.047(7) -0.011(6) 0.029(6) -0.001(6)
C23 0.063(8) 0.067(9) 0.038(7) -0.009(7) 0.022(6) -0.012(8)
C24 0.060(9) 0.063(9) 0.121(12) 0.043(9) 0.021(9) 0.019(8)
C25 0.094(11) 0.089(12) 0.158(14) 0.005(12) 0.077(11) -0.018(11)
C26 0.085(10) 0.063(10) 0.111(12) -0.002(8) 0.039(10) 0.018(8)
C27 0.095(13) 0.141(18) 0.135(15) -0.015(13) 0.045(12) -0.008(12)
C28 0.077(10) 0.114(14) 0.137(14) 0.056(11) 0.002(9) 0.011(10)
C29 0.071(9) 0.044(8) 0.094(10) 0.006(7) 0.041(8) 0.004(7)
C30 0.070(10) 0.066(10) 0.220(17) -0.041(11) 0.032(11) 0.016(8)
C31 0.044(7) 0.045(7) 0.050(8) -0.005(6) 0.011(6) 0.015(6)
C32 0.061(8) 0.054(8) 0.051(8) 0.003(7) 0.015(6) -0.014(7)
C33 0.097(10) 0.037(8) 0.057(9) -0.008(7) 0.020(8) -0.016(8)
C34 0.095(11) 0.032(7) 0.086(11) 0.002(8) 0.024(9) -0.023(7)
C35 0.128(13) 0.053(9) 0.062(9) 0.025(8) -0.001(9) -0.014(10)
C36 0.069(9) 0.064(10) 0.106(12) 0.035(9) -0.003(9) -0.021(8)

loop_
_atom_type_symbol
_atom_type_description
_atom_type_scat_dispersion_real
_atom_type_scat_dispersion_imag
_atom_type_scat_source
C C 0.0033 0.0016 'International Tables Vol C Tables 4.2.6.8 and 6.1.1.4'
H H 0.0000 0.0000 'International Tables Vol C Tables 4.2.6.8 and 6.1.1.4'
N N 0.0061 0.0033 'International Tables Vol C Tables 4.2.6.8 and 6.1.1.4'
Ir Ir -1.4442 7.9887 'International Tables Vol C Tables 4.2.6.8 and 6.1.1.4'

loop_
_geom_angle_atom_site_label_1
_geom_angle_atom_site_label_2
_geom_angle_atom_site_label_3
_geom_angle
_geom_angle_site_symmetry_1
_geom_angle_site_symmetry_3
C1 Ir1 C2 85.9(4) . .
C1 Ir1 N2 96.4(4) . .
C2 Ir1 N2 79.9(4) . .
C1 Ir1 N1 79.8(4) . .
C2 Ir1 N1 94.3(4) . .
N2 Ir1 N1 173.3(4) . .
C1 Ir1 N3 168.2(4) . .
C2 Ir1 N3 105.2(4) . .
N2 Ir1 N3 89.5(3) . .
N1 Ir1 N3 95.1(3) . .
C1 Ir1 N4 108.5(3) . .
C2 Ir1 N4 165.5(3) . .
N2 Ir1 N4 95.9(3) . .
N1 Ir1 N4 90.5(3) . .
N3 Ir1 N4 60.7(3) . .
C1 Ir1 C23 139.1(4) . .
C2 Ir1 C23 134.9(4) . .
N2 Ir1 C23 93.9(3) . .
N1 Ir1 C23 92.5(3) . .
N3 Ir1 C23 29.7(3) . .
N4 Ir1 C23 31.0(3) . .
C12 N1 C8 118.4(9) . .
C12 N1 Ir1 125.1(7) . .
C8 N1 Ir1 116.5(7) . .
C18 N2 C22 117.8(10) . .
C18 N2 Ir1 118.0(7) . .
C22 N2 Ir1 124.2(7) . .
C23 N3 C24 122.6(10) . .
C23 N3 Ir1 95.4(7) . .
C24 N3 Ir1 139.0(8) . .
C23 N4 C29 124.8(10) . .
C23 N4 Ir1 93.3(7) . .
C29 N4 Ir1 137.7(6) . .
C27 N5 C28 111.1(11) . .
C27 N5 C26 106.4(11) . .
C28 N5 C26 108.4(10) . .
C3 C1 C7 111.5(10) . .
C3 C1 Ir1 117.9(8) . .
C7 C1 Ir1 130.5(8) . .
C17 C2 C13 116.0(9) . .
C17 C2 Ir1 129.2(8) . .
C13 C2 Ir1 114.7(7) . .
C4 C3 C1 123.1(10) . .
C4 C3 C8 125.2(10) . .
C1 C3 C8 111.6(9) . .
C5 C4 C3 122.7(11) . .
C5 C4 H4 118.6 . .
C3 C4 H4 118.6 . .
C4 C5 C6 119.7(11) . .
C4 C5 H5 120.2 . .
C6 C5 H5 120.2 . .
C7 C6 C5 119.6(11) . .
C7 C6 H6 120.2 . .
C5 C6 H6 120.2 . .
C6 C7 C1 123.3(10) . .
C6 C7 H7 118.3 . .
C1 C7 H7 118.3 . .
N1 C8 C9 118.8(10) . .
N1 C8 C3 114.1(9) . .
C9 C8 C3 127.1(10) . .
C10 C9 C8 121.0(11) . .
C10 C9 H9 119.5 . .
C8 C9 H9 119.5 . .
C9 C10 C11 119.3(11) . .
C9 C10 H10 120.3 . .
C11 C10 H10 120.3 . .
C10 C11 C12 118.6(11) . .
C10 C11 H11 120.7 . .
C12 C11 H11 120.7 . .
N1 C12 C11 123.8(10) . .
N1 C12 H12 118.1 . .
C11 C12 H12 118.1 . .
C14 C13 C2 121.6(9) . .
C14 C13 C18 124.3(10) . .
C2 C13 C18 114.1(9) . .
C15 C14 C13 119.5(11) . .
C15 C14 H14 120.2 . .
C13 C14 H14 120.2 . .
C14 C15 C16 119.3(11) . .
C14 C15 H15 120.3 . .
C16 C15 H15 120.3 . .
C17 C16 C15 122.2(11) . .
C17 C16 H16 118.9 . .
C15 C16 H16 118.9 . .
C16 C17 C2 121.3(10) . .
C16 C17 H17 119.4 . .
C2 C17 H17 119.4 . .
N2 C18 C19 121.3(10) . .
N2 C18 C13 113.3(10) . .
C19 C18 C13 125.3(10) . .
C20 C19 C18 119.3(10) . .
C20 C19 H19 120.3 . .
C18 C19 H19 120.3 . .
C21 C20 C19 117.8(10) . .
C21 C20 H20 121.1 . .
C19 C20 H20 121.1 . .
C20 C21 C22 122.2(11) . .
C20 C21 H21 118.9 . .
C22 C21 H21 118.9 . .
C21 C22 N2 121.5(10) . .
C21 C22 H22 119.3 . .
N2 C22 H22 119.3 . .
N3 C23 N4 110.6(11) . .
N3 C23 C31 126.7(9) . .
N4 C23 C31 122.7(11) . .
N3 C23 Ir1 54.9(6) . .
N4 C23 Ir1 55.7(6) . .
C31 C23 Ir1 175.8(7) . .
N3 C24 C25 111.1(11) . .
N3 C24 H24A 109.4 . .
C25 C24 H24A 109.4 . .
N3 C24 H24B 109.4 . .
C25 C24 H24B 109.4 . .
H24A C24 H24B 108.0 . .
C24 C25 C26 114.2(12) . .
C24 C25 H25A 108.7 . .
C26 C25 H25A 108.7 . .
C24 C25 H25B 108.7 . .
C26 C25 H25B 108.7 . .
H25A C25 H25B 107.6 . .
N5 C26 C25 111.0(11) . .
N5 C26 H26A 109.4 . .
C25 C26 H26A 109.4 . .
N5 C26 H26B 109.4 . .
C25 C26 H26B 109.4 . .
H26A C26 H26B 108.0 . .
N5 C27 H27A 109.5 . .
N5 C27 H27B 109.5 . .
H27A C27 H27B 109.5 . .
N5 C27 H27C 109.5 . .
H27A C27 H27C 109.5 . .
H27B C27 H27C 109.5 . .
N5 C28 H28A 109.5 . .
N5 C28 H28B 109.5 . .
H28A C28 H28B 109.5 . .
N5 C28 H28C 109.5 . .
H28A C28 H28C 109.5 . .
H28B C28 H28C 109.5 . .
C30 C29 N4 113.9(9) . .
C30 C29 H29A 108.8 . .
N4 C29 H29A 108.8 . .
C30 C29 H29B 108.8 . .
N4 C29 H29B 108.8 . .
H29A C29 H29B 107.7 . .
C29 C30 H30A 109.5 . .
C29 C30 H30B 109.5 . .
H30A C30 H30B 109.5 . .
C29 C30 H30C 109.5 . .
H30A C30 H30C 109.5 . .
H30B C30 H30C 109.5 . .
C32 C31 C36 117.6(11) . .
C32 C31 C23 121.4(11) . .
C36 C31 C23 120.9(11) . .
C31 C32 C33 121.3(12) . .
C31 C32 H32 119.4 . .
C33 C32 H32 119.4 . .
C34 C33 C32 121.4(12) . .
C34 C33 H33 119.3 . .
C32 C33 H33 119.3 . .
C33 C34 C35 119.2(12) . .
C33 C34 H34 120.4 . .
C35 C34 H34 120.4 . .
C34 C35 C36 122.5(13) . .
C34 C35 H35 118.8 . .
C36 C35 H35 118.8 . .
C31 C36 C35 117.9(13) . .
C31 C36 H36 121.0 . .
C35 C36 H36 121.0 . .

loop_
_geom_bond_atom_site_label_1
_geom_bond_atom_site_label_2
_geom_bond_distance
_geom_bond_site_symmetry_2
Ir1 C1 1.929(12) .
Ir1 C2 1.962(10) .
Ir1 N2 1.996(9) .
Ir1 N1 2.020(9) .
Ir1 N3 2.136(9) .
Ir1 N4 2.152(8) .
Ir1 C23 2.600(12) .
N1 C12 1.319(11) .
N1 C8 1.352(11) .
N2 C18 1.329(12) .
N2 C22 1.363(12) .
N3 C23 1.295(13) .
N3 C24 1.420(12) .
N4 C23 1.339(11) .
N4 C29 1.460(12) .
N5 C27 1.462(15) .
N5 C28 1.479(14) .
N5 C26 1.530(14) .
C1 C3 1.426(12) .
C1 C7 1.463(13) .
C2 C17 1.415(12) .
C2 C13 1.427(12) .
C3 C4 1.373(12) .
C3 C8 1.455(12) .
C4 C5 1.307(13) .
C4 H4 0.9500 .
C5 C6 1.399(12) .
C5 H5 0.9500 .
C6 C7 1.363(12) .
C6 H6 0.9500 .
C7 H7 0.9500 .
C8 C9 1.404(13) .
C9 C10 1.344(13) .
C9 H9 0.9500 .
C10 C11 1.345(12) .
C10 H10 0.9500 .
C11 C12 1.370(12) .
C11 H11 0.9500 .
C12 H12 0.9500 .
C13 C14 1.418(13) .
C13 C18 1.431(13) .
C14 C15 1.370(13) .
C14 H14 0.9500 .
C15 C16 1.395(14) .
C15 H15 0.9500 .
C16 C17 1.364(14) .
C16 H16 0.9500 .
C17 H17 0.9500 .
C18 C19 1.404(13) .
C19 C20 1.384(12) .
C19 H19 0.9500 .
C20 C21 1.324(14) .
C20 H20 0.9500 .
C21 C22 1.354(13) .
C21 H21 0.9500 .
C22 H22 0.9500 .
C23 C31 1.517(15) .
C24 C25 1.462(15) .
C24 H24A 0.9900 .
C24 H24B 0.9900 .
C25 C26 1.535(15) .
C25 H25A 0.9900 .
C25 H25B 0.9900 .
C26 H26A 0.9900 .
C26 H26B 0.9900 .
C27 H27A 0.9800 .
C27 H27B 0.9800 .
C27 H27C 0.9800 .
C28 H28A 0.9800 .
C28 H28B 0.9800 .
C28 H28C 0.9800 .
C29 C30 1.459(14) .
C29 H29A 0.9900 .
C29 H29B 0.9900 .
C30 H30A 0.9800 .
C30 H30B 0.9800 .
C30 H30C 0.9800 .
C31 C32 1.362(13) .
C31 C36 1.384(15) .
C32 C33 1.366(13) .
C32 H32 0.9500 .
C33 C34 1.308(14) .
C33 H33 0.9500 .
C34 C35 1.325(15) .
C34 H34 0.9500 .
C35 C36 1.394(16) .
C35 H35 0.9500 .
C36 H36 0.9500 .
